data_7701472
loop_
_publ_author_name
'Maji, Milan'
'Kundu, Sabuj'

_publ_section_title
;
 Cooperative Ruthenium Complex Catalyzed Multicomponent Synthesis of
 Pyrimidines
;
_journal_name_full 'Dalton Transactions'
_journal_paper_doi 10.1039/C9DT04040D
_journal_year 2019
_chemical_formula_moiety 'C50 H43 N3 O2 P2 Ru, Cl, 0.5(C2 H4 Cl4)'
_chemical_formula_sum 'C51 H45 Cl3 N3 O2 P2 Ru'
_chemical_formula_weight 1001.26
_chemical_name_systematic complex_C
_space_group_crystal_system orthorhombic
_space_group_IT_number 62
_space_group_name_Hall '-P 2ac 2n'
_space_group_name_H-M_alt 'P n m a'
_atom_sites_solution_hydrogens mixed
_atom_sites_solution_primary dual
_audit_creation_date 2019-09-18
_audit_creation_method
;
Olex2 1.2-alpha
(compiled 2018.07.26 svn.r3523 for OlexSys, GUI svn.r5532)
;
_audit_update_record
;
2019-09-18 deposited with the CCDC.	2019-11-04 downloaded from the CCDC.
;
_cell_angle_alpha 90
_cell_angle_beta 90
_cell_angle_gamma 90
_cell_formula_units_Z 4
_cell_length_a 19.4234(8)
_cell_length_b 14.5749(7)
_cell_length_c 16.5414(7)
_cell_measurement_reflns_used 6035
_cell_measurement_temperature 100(2)
_cell_measurement_theta_max 28.304
_cell_measurement_theta_min 2.677
_cell_volume 4682.8(4)
_computing_molecular_graphics 'Olex2 (Dolomanov et al., 2009)'
_computing_publication_material 'Olex2 (Dolomanov et al., 2009)'
_computing_structure_refinement 'ShelXL (Sheldrick, 2015)'
_computing_structure_solution 'ShelXT (Sheldrick, 2015)'
_diffrn_ambient_temperature 100
_diffrn_measured_fraction_theta_full 0.998
_diffrn_measured_fraction_theta_max 0.998
_diffrn_measurement_device_type 'SADABS-20/2 (Bruker,2016/2)'
_diffrn_radiation_type MoK\a
_diffrn_radiation_wavelength 0.71073
_diffrn_reflns_av_R_equivalents 0.0789
_diffrn_reflns_av_unetI/netI 0.0360
_diffrn_reflns_Laue_measured_fraction_full 0.998
_diffrn_reflns_Laue_measured_fraction_max 0.998
_diffrn_reflns_limit_h_max 25
_diffrn_reflns_limit_h_min -25
_diffrn_reflns_limit_k_max 19
_diffrn_reflns_limit_k_min -19
_diffrn_reflns_limit_l_max 22
_diffrn_reflns_limit_l_min -22
_diffrn_reflns_number 68913
_diffrn_reflns_point_group_measured_fraction_full 0.998
_diffrn_reflns_point_group_measured_fraction_max 0.998
_diffrn_reflns_theta_full 25.242
_diffrn_reflns_theta_max 28.304
_diffrn_reflns_theta_min 2.677
_exptl_absorpt_coefficient_mu 0.618
_exptl_absorpt_correction_T_max 0.7457
_exptl_absorpt_correction_T_min 0.7059
_exptl_absorpt_correction_type empirical
_exptl_absorpt_process_details 'SADABS-20/2 (Bruker,2016/2) was used for absorption correction'
_exptl_crystal_colour 'clear yellowish yellow'
_exptl_crystal_colour_lustre clear
_exptl_crystal_colour_modifier yellowish
_exptl_crystal_colour_primary yellow
_exptl_crystal_density_diffrn 1.420
_exptl_crystal_description block
_exptl_crystal_F_000 2052
_exptl_crystal_size_max 0.01
_exptl_crystal_size_mid 0.01
_exptl_crystal_size_min 0.01
_refine_diff_density_max 1.397
_refine_diff_density_min -1.284
_refine_diff_density_rms 0.106
_refine_ls_extinction_method none
_refine_ls_goodness_of_fit_ref 1.168
_refine_ls_hydrogen_treatment mixed
_refine_ls_matrix_type full
_refine_ls_number_parameters 325
_refine_ls_number_reflns 6035
_refine_ls_number_restraints 12
_refine_ls_restrained_S_all 1.204
_refine_ls_R_factor_all 0.0688
_refine_ls_R_factor_gt 0.0501
_refine_ls_shift/su_max 0.000
_refine_ls_shift/su_mean 0.000
_refine_ls_structure_factor_coef Fsqd
_refine_ls_weighting_details 'w=1/[\s^2^(Fo^2^)+(0.0116P)^2^+13.4946P] where P=(Fo^2^+2Fc^2^)/3'
_refine_ls_weighting_scheme calc
_refine_ls_wR_factor_gt 0.0900
_refine_ls_wR_factor_ref 0.0984
_reflns_Friedel_coverage 0.000
_reflns_number_gt 4826
_reflns_number_total 6035
_reflns_threshold_expression 'I > 2\s(I)'
_cod_data_source_file c9dt04040d2.cif
_cod_data_source_block 16sepa_a
_cod_database_code 7701472
_shelx_shelxl_version_number 2016/6
_shelx_space_group_comment
;
The symmetry employed for this shelxl refinement is uniquely defined
by the following loop, which should always be used as a source of
symmetry information in preference to the above space-group names.
They are only intended as comments.
;
_shelx_estimated_absorpt_t_max 0.994
_shelx_estimated_absorpt_t_min 0.994
_olex2_refinement_description
;
1. Fixed Uiso
 At 1.2 times of:
  All C(H) groups, {H01C,H01D} of C017, All N(H) groups
 At 1.5 times of:
  {H01A,H01B} of C014
2. Uiso/Uaniso restraints and constraints
C016 \\sim C015: within 2A with sigma of 0.001 and sigma for terminal atoms of
0.002
C015 \\sim C00C: within 2A with sigma of 0.001 and sigma for terminal atoms of
0.002
3. Others
 Fixed Sof: H01C(0.5) H01D(0.5)
4.a Secondary CH2 refined with riding coordinates:
 C017(H01C,H01D)
4.b Aromatic/amide H refined with riding coordinates:
 N009(H009), C00B(H00B), C00F(H00F), C00G(H00G), C00H(H00H), C00K(H00K),
 C00L(H00L), C00M(H00M), C00N(H00N), C00O(H00O), C00P(H00P), C00Q(H00Q),
 C00S(H00S), C00V(H00V), C00W(H00W), C00X(H00X), C00Y(H00Y), C010(H010),
 C011(H011), C012(H012), C013(H013), C015(H015), C016(H016)
;
_olex2_submission_special_instructions 'No special instructions were received'

loop_
_space_group_symop_operation_xyz
'x, y, z'
'-x+1/2, -y, z+1/2'
'-x, y+1/2, -z'
'x+1/2, -y+1/2, -z+1/2'
'-x, -y, -z'
'x-1/2, y, -z-1/2'
'x, -y-1/2, z'
'-x-1/2, y-1/2, z-1/2'

loop_
_atom_site_label
_atom_site_type_symbol
_atom_site_fract_x
_atom_site_fract_y
_atom_site_fract_z
_atom_site_U_iso_or_equiv
_atom_site_adp_type
_atom_site_occupancy
_atom_site_site_symmetry_order
_atom_site_calc_flag
_atom_site_refinement_flags_posn
_atom_site_refinement_flags_adp
_atom_site_refinement_flags_occupancy
_atom_site_disorder_assembly
_atom_site_disorder_group
Ru01 Ru 0.20106(2) 0.750000 0.43028(2) 0.01170(8) Uani 1 2 d S T P . .
P02 P 0.20067(4) 0.58821(5) 0.42679(4) 0.01292(14) Uani 1 1 d . . . . .
Cl03 Cl 0.50827(5) 0.750000 0.65385(7) 0.0239(2) Uani 1 2 d S T P . .
Cl04 Cl 0.68156(8) 0.750000 0.40591(9) 0.0535(4) Uani 1 2 d S T P . .
Cl05 Cl 0.76341(12) 0.750000 0.55115(11) 0.0731(6) Uani 1 2 d S T P . .
O006 O 0.04921(17) 0.750000 0.4010(2) 0.0290(8) Uani 1 2 d S T P . .
O007 O 0.10662(15) 0.750000 0.59076(18) 0.0231(7) Uani 1 2 d S T P . .
N008 N 0.30872(17) 0.750000 0.4430(2) 0.0155(7) Uani 1 2 d S T P . .
N009 N 0.40294(18) 0.750000 0.5196(2) 0.0203(8) Uani 1 2 d S T P . .
H009 H 0.429090 0.750000 0.562999 0.024 Uiso 1 2 calc RS T P . .
N00A N 0.21848(17) 0.750000 0.5627(2) 0.0155(7) Uani 1 2 d S T P . .
C00B C 0.13395(15) 0.4432(2) 0.34858(18) 0.0200(6) Uani 1 1 d . . . . .
H00B H 0.144078 0.408919 0.395961 0.024 Uiso 1 1 calc R . . . .
C00C C 0.15408(19) 0.5345(2) 0.3437(2) 0.0284(6) Uani 1 1 d . U . . .
C00D C 0.3333(2) 0.750000 0.5173(2) 0.0151(8) Uani 1 2 d S T P . .
C00E C 0.15943(15) 0.5328(2) 0.51411(17) 0.0168(6) Uani 1 1 d . . . . .
C00F C 0.09944(16) 0.4016(2) 0.2855(2) 0.0255(7) Uani 1 1 d . . . . .
H00F H 0.085664 0.339294 0.290037 0.031 Uiso 1 1 calc R . . . .
C00G C 0.3699(3) 0.750000 0.3083(3) 0.0264(10) Uani 1 2 d S T P . .
H00G H 0.329759 0.750000 0.275409 0.032 Uiso 1 2 calc RS T P . .
C00H C 0.33061(15) 0.5404(2) 0.48639(18) 0.0190(6) Uani 1 1 d . . . . .
H00H H 0.316128 0.570187 0.534536 0.023 Uiso 1 1 calc R . . . .
C00I C 0.1065(2) 0.750000 0.4144(2) 0.0190(9) Uani 1 2 d S T P . .
C00J C 0.28564(14) 0.53474(19) 0.42100(17) 0.0156(6) Uani 1 1 d . . . . .
C00K C 0.39611(17) 0.5031(2) 0.4823(2) 0.0261(7) Uani 1 1 d . . . . .
H00K H 0.426238 0.507649 0.527385 0.031 Uiso 1 1 calc R . . . .
C00L C 0.30850(16) 0.4923(2) 0.35030(19) 0.0240(7) Uani 1 1 d . . . . .
H00L H 0.279114 0.489156 0.304474 0.029 Uiso 1 1 calc R . . . .
C00M C 0.4353(3) 0.750000 0.2749(3) 0.0350(12) Uani 1 2 d S T P . .
H00M H 0.440165 0.750000 0.217724 0.042 Uiso 1 2 calc RS T P . .
C00N C 0.1873(3) 0.750000 0.7028(3) 0.0246(10) Uani 1 2 d S T P . .
H00N H 0.152227 0.750000 0.742824 0.029 Uiso 1 2 calc RS T P . .
C00O C 0.09063(17) 0.5546(2) 0.5289(2) 0.0258(7) Uani 1 1 d . . . . .
H00O H 0.067808 0.597489 0.494994 0.031 Uiso 1 1 calc R . . . .
C00P C 0.3064(2) 0.750000 0.6656(3) 0.0250(10) Uani 1 2 d S T P . .
H00P H 0.353737 0.750000 0.679879 0.030 Uiso 1 2 calc RS T P . .
C00Q C 0.41750(17) 0.4596(3) 0.4130(2) 0.0325(8) Uani 1 1 d . . . . .
H00Q H 0.462052 0.432856 0.410476 0.039 Uiso 1 1 calc R . . . .
C00R C 0.2860(2) 0.750000 0.5856(2) 0.0158(8) Uani 1 2 d S T P . .
C00S C 0.19127(18) 0.4695(2) 0.5648(2) 0.0305(8) Uani 1 1 d . . . . .
H00S H 0.237857 0.452683 0.555519 0.037 Uiso 1 1 calc R . . . .
C00T C 0.1706(2) 0.750000 0.6203(3) 0.0183(9) Uani 1 2 d S T P . .
C00U C 0.3657(2) 0.750000 0.3923(3) 0.0203(9) Uani 1 2 d S T P . .
C00V C 0.4941(3) 0.750000 0.3232(4) 0.0384(13) Uani 1 2 d S T P . .
H00V H 0.538041 0.750000 0.297880 0.046 Uiso 1 2 calc RS T P . .
C00W C 0.05508(18) 0.5145(2) 0.5925(2) 0.0317(8) Uani 1 1 d . . . . .
H00W H 0.008062 0.529468 0.601251 0.038 Uiso 1 1 calc R . . . .
C00X C 0.37393(18) 0.4548(3) 0.3468(2) 0.0348(8) Uani 1 1 d . . . . .
H00X H 0.389062 0.425585 0.298679 0.042 Uiso 1 1 calc R . . . .
C00Y C 0.4906(3) 0.750000 0.4066(4) 0.0341(12) Uani 1 2 d S T P . .
H00Y H 0.530873 0.750000 0.439221 0.041 Uiso 1 2 calc RS T P . .
C00Z C 0.4248(2) 0.750000 0.4402(3) 0.0236(9) Uani 1 2 d S T P . .
C010 C 0.0874(2) 0.4534(3) 0.6428(2) 0.0374(9) Uani 1 1 d . . . . .
H010 H 0.063117 0.426862 0.686865 0.045 Uiso 1 1 calc R . . . .
C011 C 0.1552(2) 0.4307(3) 0.6291(2) 0.0433(10) Uani 1 1 d . . . . .
H011 H 0.177618 0.388219 0.663821 0.052 Uiso 1 1 calc R . . . .
C012 C 0.0849(2) 0.4498(3) 0.2164(2) 0.0415(10) Uani 1 1 d . . . . .
H012 H 0.060525 0.421407 0.173463 0.050 Uiso 1 1 calc R . . . .
C013 C 0.2557(3) 0.750000 0.7243(3) 0.0321(11) Uani 1 2 d S T P . .
H013 H 0.268247 0.750000 0.779824 0.039 Uiso 1 2 calc RS T P . .
C014 C 0.0511(3) 0.750000 0.6485(4) 0.0359(12) Uani 1 2 d S T P . .
H01A H 0.055(2) 0.688(3) 0.682(3) 0.054 Uiso 1 1 d R . . A -1
H01B H 0.0122(19) 0.776(3) 0.616(2) 0.054 Uiso 1 1 d R . . B -1
C015 C 0.1400(2) 0.5824(2) 0.2735(2) 0.0368(6) Uani 1 1 d . U . . .
H015 H 0.153553 0.644779 0.268821 0.044 Uiso 1 1 calc R . . . .
C016 C 0.1061(2) 0.5401(3) 0.2097(2) 0.0415(7) Uani 1 1 d . U . . .
H016 H 0.097378 0.573195 0.161283 0.050 Uiso 1 1 calc R . . . .
C017 C 0.6814(4) 0.750000 0.5122(4) 0.068(2) Uani 1 2 d S T P . .
H01C H 0.656497 0.804924 0.531865 0.082 Uiso 0.5 1 calc R . . . .
H01D H 0.656497 0.695076 0.531865 0.082 Uiso 0.5 1 calc R . . . .
H H 0.207(3) 0.750000 0.330(3) 0.034(15) Uiso 1 2 d S T P . .

loop_
_atom_site_aniso_label
_atom_site_aniso_U_11
_atom_site_aniso_U_22
_atom_site_aniso_U_33
_atom_site_aniso_U_23
_atom_site_aniso_U_13
_atom_site_aniso_U_12
Ru01 0.01337(15) 0.01219(15) 0.00952(14) 0.000 -0.00156(13) 0.000
P02 0.0156(3) 0.0120(3) 0.0112(3) 0.0000(3) -0.0008(3) -0.0001(3)
Cl03 0.0197(5) 0.0224(5) 0.0297(6) 0.000 -0.0064(4) 0.000
Cl04 0.0429(8) 0.0805(12) 0.0370(8) 0.000 -0.0117(6) 0.000
Cl05 0.0995(15) 0.0757(13) 0.0442(10) 0.000 -0.0340(10) 0.000
O006 0.0218(17) 0.0278(18) 0.0372(19) 0.000 -0.0087(15) 0.000
O007 0.0174(15) 0.0318(18) 0.0199(15) 0.000 0.0056(12) 0.000
N008 0.0171(17) 0.0137(16) 0.0158(17) 0.000 0.0010(13) 0.000
N009 0.0159(17) 0.0202(18) 0.0247(19) 0.000 -0.0035(15) 0.000
N00A 0.0191(17) 0.0147(16) 0.0126(16) 0.000 0.0015(14) 0.000
C00B 0.0205(14) 0.0215(15) 0.0181(14) -0.0023(12) 0.0041(12) -0.0025(12)
C00C 0.0464(15) 0.0151(11) 0.0238(12) -0.0033(10) -0.0176(11) 0.0004(11)
C00D 0.017(2) 0.0115(18) 0.017(2) 0.000 -0.0006(16) 0.000
C00E 0.0201(14) 0.0150(14) 0.0152(13) -0.0001(11) 0.0023(11) -0.0013(12)
C00F 0.0215(15) 0.0250(16) 0.0301(17) -0.0106(14) 0.0062(13) -0.0045(13)
C00G 0.035(3) 0.020(2) 0.025(2) 0.000 0.012(2) 0.000
C00H 0.0200(15) 0.0151(14) 0.0219(15) -0.0015(12) -0.0017(12) 0.0009(12)
C00I 0.026(2) 0.015(2) 0.016(2) 0.000 -0.0048(17) 0.000
C00J 0.0155(13) 0.0135(13) 0.0178(14) 0.0006(11) 0.0008(11) 0.0005(10)
C00K 0.0238(16) 0.0230(16) 0.0315(18) -0.0007(14) -0.0066(14) 0.0013(13)
C00L 0.0253(16) 0.0279(17) 0.0188(14) -0.0035(13) 0.0024(13) -0.0026(13)
C00M 0.044(3) 0.029(3) 0.032(3) 0.000 0.023(2) 0.000
C00N 0.037(3) 0.026(2) 0.0111(19) 0.000 0.0059(18) 0.000
C00O 0.0241(16) 0.0229(16) 0.0302(17) 0.0049(14) 0.0054(13) -0.0007(13)
C00P 0.028(2) 0.028(2) 0.020(2) 0.000 -0.0077(19) 0.000
C00Q 0.0177(15) 0.0323(19) 0.047(2) -0.0061(17) 0.0027(15) 0.0052(14)
C00R 0.019(2) 0.0146(19) 0.0135(19) 0.000 -0.0052(15) 0.000
C00S 0.0293(17) 0.0337(18) 0.0284(17) 0.0131(15) 0.0049(15) 0.0048(15)
C00T 0.019(2) 0.020(2) 0.016(2) 0.000 0.0040(16) 0.000
C00U 0.020(2) 0.015(2) 0.026(2) 0.000 0.0073(18) 0.000
C00V 0.032(3) 0.028(3) 0.055(4) 0.000 0.025(3) 0.000
C00W 0.0271(17) 0.0285(18) 0.040(2) -0.0016(15) 0.0130(15) -0.0011(15)
C00X 0.0299(18) 0.041(2) 0.0340(19) -0.0119(17) 0.0115(15) 0.0031(16)
C00Y 0.020(2) 0.030(3) 0.052(3) 0.000 0.008(2) 0.000
C00Z 0.019(2) 0.017(2) 0.035(3) 0.000 0.0059(19) 0.000
C010 0.045(2) 0.038(2) 0.0289(19) 0.0060(16) 0.0191(17) -0.0066(18)
C011 0.051(2) 0.048(2) 0.031(2) 0.0239(18) 0.0110(18) 0.005(2)
C012 0.052(2) 0.029(2) 0.043(2) -0.0162(17) -0.0300(19) 0.0043(18)
C013 0.041(3) 0.042(3) 0.013(2) 0.000 -0.005(2) 0.000
C014 0.024(3) 0.048(3) 0.036(3) 0.000 0.017(2) 0.000
C015 0.0620(15) 0.0198(11) 0.0285(12) -0.0030(9) -0.0222(11) -0.0005(11)
C016 0.0685(16) 0.0241(12) 0.0319(13) -0.0022(11) -0.0254(13) 0.0002(12)
C017 0.056(4) 0.105(7) 0.044(4) 0.000 0.009(3) 0.000

loop_
_atom_type_symbol
_atom_type_description
_atom_type_scat_dispersion_real
_atom_type_scat_dispersion_imag
_atom_type_scat_source
C C 0.0033 0.0016 'International Tables Vol C Tables 4.2.6.8 and 6.1.1.4'
H H 0.0000 0.0000 'International Tables Vol C Tables 4.2.6.8 and 6.1.1.4'
Cl Cl 0.1484 0.1585 'International Tables Vol C Tables 4.2.6.8 and 6.1.1.4'
N N 0.0061 0.0033 'International Tables Vol C Tables 4.2.6.8 and 6.1.1.4'
O O 0.0106 0.0060 'International Tables Vol C Tables 4.2.6.8 and 6.1.1.4'
P P 0.1023 0.0942 'International Tables Vol C Tables 4.2.6.8 and 6.1.1.4'
Ru Ru -1.2594 0.8363 'International Tables Vol C Tables 4.2.6.8 and 6.1.1.4'

loop_
_geom_angle_atom_site_label_1
_geom_angle_atom_site_label_2
_geom_angle_atom_site_label_3
_geom_angle
_geom_angle_site_symmetry_1
_geom_angle_site_symmetry_3
P02 Ru01 P02 177.17(4) 7_575 .
P02 Ru01 H 88.61(2) . .
P02 Ru01 H 88.61(2) 7_575 .
N008 Ru01 P02 90.32(2) . .
N008 Ru01 P02 90.32(2) . 7_575
N008 Ru01 N00A 75.48(13) . .
N008 Ru01 H 92.0(18) . .
N00A Ru01 P02 91.412(19) . .
N00A Ru01 P02 91.413(19) . 7_575
N00A Ru01 H 167.4(18) . .
C00I Ru01 P02 89.62(2) . 7_575
C00I Ru01 P02 89.62(2) . .
C00I Ru01 N008 177.62(16) . .
C00I Ru01 N00A 106.91(15) . .
C00I Ru01 H 85.7(18) . .
C00C P02 Ru01 116.70(11) . .
C00C P02 C00E 100.81(15) . .
C00C P02 C00J 103.05(15) . .
C00E P02 Ru01 114.92(10) . .
C00J P02 Ru01 115.13(9) . .
C00J P02 C00E 104.32(13) . .
C00T O007 C014 117.0(4) . .
C00D N008 Ru01 117.0(3) . .
C00D N008 C00U 105.9(3) . .
C00U N008 Ru01 137.1(3) . .
C00D N009 H009 126.8 . .
C00D N009 C00Z 106.4(4) . .
C00Z N009 H009 126.8 . .
C00R N00A Ru01 114.9(3) . .
C00T N00A Ru01 126.9(3) . .
C00T N00A C00R 118.2(4) . .
C00C C00B H00B 119.6 . .
C00F C00B H00B 119.6 . .
C00F C00B C00C 120.9(3) . .
C00B C00C P02 120.5(2) . .
C015 C00C P02 121.0(3) . .
C015 C00C C00B 118.5(3) . .
N008 C00D N009 112.8(4) . .
N008 C00D C00R 119.5(4) . .
N009 C00D C00R 127.6(4) . .
C00O C00E P02 117.1(2) . .
C00S C00E P02 124.8(2) . .
C00S C00E C00O 118.1(3) . .
C00B C00F H00F 119.8 . .
C012 C00F C00B 120.3(3) . .
C012 C00F H00F 119.8 . .
C00M C00G H00G 121.6 . .
C00M C00G C00U 116.8(5) . .
C00U C00G H00G 121.6 . .
C00J C00H H00H 119.5 . .
C00K C00H H00H 119.5 . .
C00K C00H C00J 121.0(3) . .
O006 C00I Ru01 176.8(4) . .
C00H C00J P02 120.0(2) . .
C00H C00J C00L 118.5(3) . .
C00L C00J P02 121.3(2) . .
C00H C00K H00K 120.0 . .
C00Q C00K C00H 119.9(3) . .
C00Q C00K H00K 120.0 . .
C00J C00L H00L 119.9 . .
C00X C00L C00J 120.1(3) . .
C00X C00L H00L 119.9 . .
C00G C00M H00M 119.2 . .
C00G C00M C00V 121.5(5) . .
C00V C00M H00M 119.2 . .
C00T C00N H00N 120.8 . .
C013 C00N H00N 120.8 . .
C013 C00N C00T 118.3(4) . .
C00E C00O H00O 119.5 . .
C00W C00O C00E 120.9(3) . .
C00W C00O H00O 119.5 . .
C00R C00P H00P 121.0 . .
C013 C00P H00P 121.0 . .
C013 C00P C00R 118.0(4) . .
C00K C00Q H00Q 120.1 . .
C00K C00Q C00X 119.8(3) . .
C00X C00Q H00Q 120.1 . .
N00A C00R C00D 113.1(3) . .
N00A C00R C00P 122.7(4) . .
C00P C00R C00D 124.1(4) . .
C00E C00S H00S 119.8 . .
C00E C00S C011 120.4(3) . .
C011 C00S H00S 119.8 . .
O007 C00T C00N 124.8(4) . .
N00A C00T O007 112.9(4) . .
N00A C00T C00N 122.4(4) . .
N008 C00U C00G 130.5(4) . .
N008 C00U C00Z 108.2(4) . .
C00G C00U C00Z 121.3(4) . .
C00M C00V H00V 118.9 . .
C00Y C00V C00M 122.1(5) . .
C00Y C00V H00V 118.9 . .
C00O C00W H00W 119.8 . .
C010 C00W C00O 120.4(3) . .
C010 C00W H00W 119.8 . .
C00L C00X C00Q 120.5(3) . .
C00L C00X H00X 119.7 . .
C00Q C00X H00X 119.7 . .
C00V C00Y H00Y 121.8 . .
C00V C00Y C00Z 116.3(5) . .
C00Z C00Y H00Y 121.8 . .
N009 C00Z C00U 106.7(4) . .
N009 C00Z C00Y 131.5(5) . .
C00Y C00Z C00U 121.9(5) . .
C00W C010 H010 120.2 . .
C00W C010 C011 119.6(3) . .
C011 C010 H010 120.2 . .
C00S C011 H011 119.7 . .
C010 C011 C00S 120.6(4) . .
C010 C011 H011 119.7 . .
C00F C012 H012 120.2 . .
C00F C012 C016 119.6(3) . .
C016 C012 H012 120.2 . .
C00N C013 C00P 120.4(4) . .
C00N C013 H013 119.8 . .
C00P C013 H013 119.8 . .
O007 C014 H01A 108(2) . .
O007 C014 H01B 102(2) . .
H01A C014 H01B 131(3) . .
C00C C015 H015 119.7 . .
C00C C015 C016 120.6(3) . .
C016 C015 H015 119.7 . .
C012 C016 C015 120.1(3) . .
C012 C016 H016 119.9 . .
C015 C016 H016 119.9 . .
Cl04 C017 H01C 109.2 . .
Cl04 C017 H01D 109.2 . .
Cl05 C017 Cl04 111.9(4) . .
Cl05 C017 H01C 109.2 . .
Cl05 C017 H01D 109.2 . .
H01C C017 H01D 107.9 . .

loop_
_geom_bond_atom_site_label_1
_geom_bond_atom_site_label_2
_geom_bond_distance
_geom_bond_site_symmetry_2
Ru01 P02 2.3588(7) .
Ru01 P02 2.3588(7) 7_575
Ru01 N008 2.102(3) .
Ru01 N00A 2.216(3) .
Ru01 C00I 1.854(4) .
Ru01 H 1.66(5) .
P02 C00C 1.823(3) .
P02 C00E 1.838(3) .
P02 C00J 1.828(3) .
Cl04 C017 1.758(7) .
Cl05 C017 1.719(7) .
O006 C00I 1.136(5) .
O007 C00T 1.336(5) .
O007 C014 1.440(6) .
N008 C00D 1.320(5) .
N008 C00U 1.389(5) .
N009 H009 0.8800 .
N009 C00D 1.352(5) .
N009 C00Z 1.380(6) .
N00A C00R 1.364(5) .
N00A C00T 1.331(5) .
C00B H00B 0.9500 .
C00B C00C 1.390(4) .
C00B C00F 1.380(4) .
C00C C015 1.383(5) .
C00D C00R 1.456(6) .
C00E C00O 1.395(4) .
C00E C00S 1.391(4) .
C00F H00F 0.9500 .
C00F C012 1.371(5) .
C00G H00G 0.9500 .
C00G C00M 1.386(7) .
C00G C00U 1.391(6) .
C00H H00H 0.9500 .
C00H C00J 1.393(4) .
C00H C00K 1.385(4) .
C00J C00L 1.395(4) .
C00K H00K 0.9500 .
C00K C00Q 1.375(5) .
C00L H00L 0.9500 .
C00L C00X 1.385(5) .
C00M H00M 0.9500 .
C00M C00V 1.394(8) .
C00N H00N 0.9500 .
C00N C00T 1.403(6) .
C00N C013 1.376(7) .
C00O H00O 0.9500 .
C00O C00W 1.387(5) .
C00P H00P 0.9500 .
C00P C00R 1.383(6) .
C00P C013 1.381(7) .
C00Q H00Q 0.9500 .
C00Q C00X 1.385(5) .
C00S H00S 0.9500 .
C00S C011 1.394(5) .
C00U C00Z 1.396(6) .
C00V H00V 0.9500 .
C00V C00Y 1.381(8) .
C00W H00W 0.9500 .
C00W C010 1.371(5) .
C00X H00X 0.9500 .
C00Y H00Y 0.9500 .
C00Y C00Z 1.394(6) .
C010 H010 0.9500 .
C010 C011 1.377(5) .
C011 H011 0.9500 .
C012 H012 0.9500 .
C012 C016 1.382(5) .
C013 H013 0.9500 .
C014 H01A 1.06(4) .
C014 H01B 1.00(4) .
C015 H015 0.9500 .
C015 C016 1.388(5) .
C016 H016 0.9500 .
C017 H01C 0.9900 .
C017 H01D 0.9900 .
